data_4304759
loop_
_publ_author_name
'Michael T. Mock'
'Codrina V. Popescu'
'Glenn P. A. Yap'
'William G. Dougherty'
'Charles G. Riordan'

_publ_section_title
;
Monovalent Iron in a Sulfur-Rich Environment
;
_journal_name_full 'Inorganic Chemistry'
_journal_page_first 1889
_journal_page_last 1891
_journal_paper_doi 10.1021/ic7023378
_journal_volume 47
_journal_year 2008
_chemical_formula_sum 'C21 H38 B Cl Fe S3'
_chemical_formula_weight 488.80
_chemical_name_systematic
; 
 ? 
;
_space_group_IT_number 2
_symmetry_cell_setting triclinic
_symmetry_space_group_name_Hall '-P 1'
_symmetry_space_group_name_H-M 'P -1'
_atom_sites_solution_hydrogens geom
_atom_sites_solution_primary direct
_atom_sites_solution_secondary difmap
_audit_creation_method SHELXL-97
_cell_angle_alpha 65.63(3)
_cell_angle_beta 70.53(3)
_cell_angle_gamma 78.70(3)
_cell_formula_units_Z 2
_cell_length_a 9.794(3)
_cell_length_b 12.071(3)
_cell_length_c 12.305(4)
_cell_measurement_reflns_used 925
_cell_measurement_temperature 120(2)
_cell_measurement_theta_max 24.02
_cell_measurement_theta_min 2.04
_cell_volume 1246.5(7)
_computing_cell_refinement 'SHELXTL, Sheldrick (2001)'
_computing_data_collection 'SMART, Bruker (2002)'
_computing_data_reduction 'SHELXTL, Sheldrick (2001)'
_computing_molecular_graphics 'SHELXTL, Sheldrick (2001)'
_computing_publication_material 'SHELXTL, Sheldrick (2001)'
_computing_structure_refinement 'SHELXL-97 (Sheldrick, 1997)'
_computing_structure_solution 'SHELXS-97 (Sheldrick, 1990)'
_diffrn_ambient_temperature 120(2)
_diffrn_detector_area_resol_mean 836.6
_diffrn_measured_fraction_theta_full 0.995
_diffrn_measured_fraction_theta_max 0.906
_diffrn_measurement_device_type 'Bruker AXS APEX diffractometer'
_diffrn_measurement_method \w
_diffrn_radiation_monochromator graphite
_diffrn_radiation_source 'fine-focus sealed tube'
_diffrn_radiation_type MoK\a
_diffrn_radiation_wavelength 0.71073
_diffrn_reflns_av_R_equivalents 0.0404
_diffrn_reflns_av_sigmaI/netI 0.0562
_diffrn_reflns_limit_h_max 13
_diffrn_reflns_limit_h_min -12
_diffrn_reflns_limit_k_max 15
_diffrn_reflns_limit_k_min -15
_diffrn_reflns_limit_l_max 16
_diffrn_reflns_limit_l_min -16
_diffrn_reflns_number 12007
_diffrn_reflns_theta_full 25.00
_diffrn_reflns_theta_max 28.22
_diffrn_reflns_theta_min 1.86
_diffrn_standards_decay_% <1
_exptl_absorpt_coefficient_mu 0.968
_exptl_absorpt_correction_T_max 0.9532
_exptl_absorpt_correction_T_min 0.8683
_exptl_absorpt_correction_type multi-scan
_exptl_absorpt_process_details 'SADABS, Sheldrick (2003)'
_exptl_crystal_colour yellow
_exptl_crystal_density_diffrn 1.302
_exptl_crystal_density_method 'not measured'
_exptl_crystal_description plate
_exptl_crystal_F_000 520
_exptl_crystal_size_max 0.15
_exptl_crystal_size_mid 0.13
_exptl_crystal_size_min 0.05
_refine_diff_density_max 2.645
_refine_diff_density_min -0.899
_refine_diff_density_rms 0.123
_refine_ls_extinction_method none
_refine_ls_goodness_of_fit_ref 1.077
_refine_ls_hydrogen_treatment constr
_refine_ls_matrix_type full
_refine_ls_number_parameters 253
_refine_ls_number_reflns 5563
_refine_ls_number_restraints 0
_refine_ls_restrained_S_all 1.077
_refine_ls_R_factor_all 0.0761
_refine_ls_R_factor_gt 0.0655
_refine_ls_shift/su_max 0.001
_refine_ls_shift/su_mean 0.000
_refine_ls_structure_factor_coef Fsqd
_refine_ls_weighting_details 'calc w=1/[\s^2^(Fo^2^)+(0.0879P)^2^+3.0851P] where P=(Fo^2^+2Fc^2^)/3'
_refine_ls_weighting_scheme calc
_refine_ls_wR_factor_gt 0.1714
_refine_ls_wR_factor_ref 0.1803
_reflns_number_gt 4817
_reflns_number_total 5563
_reflns_threshold_expression >2sigma(I)
_cod_data_source_file ic7023378-file001_2.cif
_cod_data_source_block char108
_cod_depositor_comments
;
The following automatic conversions were performed:
'_symmetry_cell_setting' value 'Triclinic' changed to 'triclinic'
according to '/home/saulius/struct/CIF-dictionaries/cif_core.dic'
dictionary named 'cif_core.dic' version 2.4.1 from 2010-06-29.

Automatic conversion script
Id: cif_fix_enum 1527 2010-12-29 10:47:43Z saulius 
;
_cod_original_cell_volume 1246.5(6)
_cod_database_code 4304759

loop_
_symmetry_equiv_pos_as_xyz
'x, y, z'
'-x, -y, -z'

loop_
_atom_site_label
_atom_site_type_symbol
_atom_site_fract_x
_atom_site_fract_y
_atom_site_fract_z
_atom_site_U_iso_or_equiv
_atom_site_adp_type
_atom_site_occupancy
_atom_site_symmetry_multiplicity
_atom_site_calc_flag
_atom_site_refinement_flags
_atom_site_disorder_assembly
_atom_site_disorder_group
Fe Fe 0.04353(6) 0.90713(5) 0.14030(5) 0.02021(17) Uani 1 1 d . . .
Cl Cl -0.12175(14) 1.08180(11) 0.06993(10) 0.0358(3) Uani 1 1 d . . .
S1 S -0.08953(10) 0.89276(9) 0.35526(9) 0.0202(2) Uani 1 1 d . . .
S2 S 0.09973(11) 0.68512(9) 0.24116(9) 0.0234(2) Uani 1 1 d . . .
S3 S 0.25785(10) 0.95720(9) 0.15813(9) 0.0210(2) Uani 1 1 d . . .
B1 B 0.1839(5) 0.7617(4) 0.4025(4) 0.0195(8) Uani 1 1 d . . .
C1 C 0.3229(5) 0.5862(4) 0.5576(4) 0.0268(9) Uani 1 1 d . . .
H1A H 0.3437 0.5416 0.5052 0.032 Uiso 1 1 calc R . .
C2 C 0.3695(5) 0.5351(4) 0.6645(4) 0.0324(10) Uani 1 1 d . . .
H2A H 0.4197 0.4567 0.6841 0.039 Uiso 1 1 calc R . .
C3 C 0.3434(5) 0.5973(4) 0.7417(4) 0.0320(10) Uani 1 1 d . . .
H3A H 0.3746 0.5625 0.8149 0.038 Uiso 1 1 calc R . .
C4 C 0.2704(5) 0.7124(5) 0.7109(4) 0.0321(10) Uani 1 1 d . . .
H4A H 0.2523 0.7571 0.7628 0.038 Uiso 1 1 calc R . .
C5 C 0.2241(5) 0.7615(4) 0.6043(4) 0.0270(9) Uani 1 1 d . . .
H5A H 0.1748 0.8402 0.5848 0.032 Uiso 1 1 calc R . .
C6 C 0.2469(4) 0.6998(4) 0.5241(4) 0.0209(8) Uani 1 1 d . . .
C7 C 0.0061(4) 0.7759(4) 0.4590(4) 0.0226(8) Uani 1 1 d . . .
H7A H -0.0156 0.7934 0.5351 0.027 Uiso 1 1 calc R . .
H7B H -0.0331 0.6966 0.4841 0.027 Uiso 1 1 calc R . .
C8 C -0.2791(4) 0.8483(4) 0.4207(4) 0.0256(8) Uani 1 1 d . . .
C9 C -0.2928(5) 0.7297(4) 0.4108(5) 0.0353(11) Uani 1 1 d . . .
H9A H -0.3939 0.7078 0.4485 0.053 Uiso 1 1 calc R . .
H9B H -0.2304 0.6648 0.4545 0.053 Uiso 1 1 calc R . .
H9C H -0.2629 0.7400 0.3230 0.053 Uiso 1 1 calc R . .
C10 C -0.3291(5) 0.8378(5) 0.5560(4) 0.0351(10) Uani 1 1 d . . .
H10A H -0.4321 0.8212 0.5914 0.053 Uiso 1 1 calc R . .
H10B H -0.3155 0.9144 0.5596 0.053 Uiso 1 1 calc R . .
H10C H -0.2718 0.7711 0.6036 0.053 Uiso 1 1 calc R . .
C11 C -0.3699(5) 0.9509(5) 0.3483(5) 0.0399(12) Uani 1 1 d . . .
H11A H -0.4730 0.9358 0.3880 0.060 Uiso 1 1 calc R . .
H11B H -0.3431 0.9547 0.2627 0.060 Uiso 1 1 calc R . .
H11C H -0.3523 1.0284 0.3475 0.060 Uiso 1 1 calc R . .
C12 C 0.2300(5) 0.6720(4) 0.3231(4) 0.0274(9) Uani 1 1 d . . .
H12A H 0.2389 0.5864 0.3808 0.033 Uiso 1 1 calc R . .
H12B H 0.3262 0.6925 0.2619 0.033 Uiso 1 1 calc R . .
C13 C 0.1795(5) 0.5877(4) 0.1495(4) 0.0259(9) Uani 1 1 d . . .
C14 C 0.2063(7) 0.4592(4) 0.2379(5) 0.0448(13) Uani 1 1 d . . .
H14A H 0.2481 0.4061 0.1907 0.067 Uiso 1 1 calc R . .
H14B H 0.1142 0.4289 0.2987 0.067 Uiso 1 1 calc R . .
H14C H 0.2738 0.4593 0.2813 0.067 Uiso 1 1 calc R . .
C15 C 0.3230(5) 0.6350(5) 0.0539(4) 0.0371(11) Uani 1 1 d . . .
H15A H 0.3645 0.5819 0.0068 0.056 Uiso 1 1 calc R . .
H15B H 0.3909 0.6355 0.0968 0.056 Uiso 1 1 calc R . .
H15C H 0.3053 0.7181 -0.0032 0.056 Uiso 1 1 calc R . .
C16 C 0.0679(6) 0.5931(5) 0.0855(5) 0.0363(11) Uani 1 1 d . . .
H16A H 0.1056 0.5438 0.0340 0.054 Uiso 1 1 calc R . .
H16B H 0.0486 0.6779 0.0328 0.054 Uiso 1 1 calc R . .
H16C H -0.0224 0.5612 0.1484 0.054 Uiso 1 1 calc R . .
C17 C 0.2539(4) 0.8959(4) 0.3206(4) 0.0227(8) Uani 1 1 d . . .
H17A H 0.3542 0.8882 0.3258 0.027 Uiso 1 1 calc R . .
H17B H 0.1968 0.9546 0.3588 0.027 Uiso 1 1 calc R . .
C18 C 0.2743(5) 1.1237(4) 0.1001(4) 0.0256(8) Uani 1 1 d . . .
C19 C 0.1397(5) 1.1840(4) 0.1674(5) 0.0316(10) Uani 1 1 d . . .
H19A H 0.1477 1.2723 0.1328 0.047 Uiso 1 1 calc R . .
H19B H 0.1324 1.1517 0.2563 0.047 Uiso 1 1 calc R . .
H19C H 0.0527 1.1666 0.1562 0.047 Uiso 1 1 calc R . .
C20 C 0.4116(5) 1.1435(4) 0.1214(4) 0.0323(10) Uani 1 1 d . . .
H20A H 0.4217 1.2311 0.0922 0.048 Uiso 1 1 calc R . .
H20B H 0.4966 1.1066 0.0753 0.048 Uiso 1 1 calc R . .
H20C H 0.4044 1.1054 0.2103 0.048 Uiso 1 1 calc R . .
C21 C 0.2895(6) 1.1704(4) -0.0383(4) 0.0343(10) Uani 1 1 d . . .
H21A H 0.2987 1.2587 -0.0749 0.051 Uiso 1 1 calc R . .
H21B H 0.2036 1.1526 -0.0505 0.051 Uiso 1 1 calc R . .
H21C H 0.3762 1.1301 -0.0786 0.051 Uiso 1 1 calc R . .

loop_
_atom_site_aniso_label
_atom_site_aniso_U_11
_atom_site_aniso_U_22
_atom_site_aniso_U_33
_atom_site_aniso_U_23
_atom_site_aniso_U_13
_atom_site_aniso_U_12
Fe 0.0222(3) 0.0215(3) 0.0220(3) -0.0098(2) -0.0103(2) -0.0016(2)
Cl 0.0474(7) 0.0345(6) 0.0286(6) -0.0081(5) -0.0203(5) -0.0007(5)
S1 0.0165(4) 0.0230(5) 0.0237(5) -0.0096(4) -0.0086(4) 0.0000(3)
S2 0.0280(5) 0.0238(5) 0.0217(5) -0.0099(4) -0.0095(4) -0.0013(4)
S3 0.0213(5) 0.0257(5) 0.0191(5) -0.0092(4) -0.0066(4) -0.0050(4)
B1 0.020(2) 0.021(2) 0.021(2) -0.0091(17) -0.0091(16) 0.0012(16)
C1 0.028(2) 0.030(2) 0.025(2) -0.0120(17) -0.0108(17) 0.0030(17)
C2 0.037(2) 0.031(2) 0.028(2) -0.0097(19) -0.0137(19) 0.0048(19)
C3 0.036(2) 0.039(3) 0.022(2) -0.0086(19) -0.0155(18) 0.001(2)
C4 0.035(2) 0.041(3) 0.027(2) -0.018(2) -0.0106(19) -0.001(2)
C5 0.036(2) 0.028(2) 0.022(2) -0.0124(17) -0.0131(18) 0.0024(17)
C6 0.0187(18) 0.0247(19) 0.0218(19) -0.0089(15) -0.0082(15) -0.0020(15)
C7 0.0210(19) 0.027(2) 0.0189(18) -0.0043(15) -0.0102(15) -0.0005(15)
C8 0.0176(19) 0.028(2) 0.035(2) -0.0148(18) -0.0084(17) -0.0013(16)
C9 0.025(2) 0.036(3) 0.053(3) -0.024(2) -0.009(2) -0.0049(18)
C10 0.024(2) 0.044(3) 0.036(2) -0.019(2) 0.0007(19) -0.0049(19)
C11 0.025(2) 0.043(3) 0.058(3) -0.019(2) -0.021(2) 0.005(2)
C12 0.032(2) 0.035(2) 0.026(2) -0.0172(18) -0.0224(18) 0.0119(18)
C13 0.040(2) 0.0206(19) 0.025(2) -0.0122(16) -0.0141(18) -0.0018(17)
C14 0.073(4) 0.026(2) 0.044(3) -0.016(2) -0.029(3) 0.006(2)
C15 0.038(3) 0.049(3) 0.028(2) -0.022(2) -0.007(2) 0.002(2)
C16 0.042(3) 0.046(3) 0.036(3) -0.023(2) -0.018(2) -0.009(2)
C17 0.0217(19) 0.029(2) 0.0195(18) -0.0079(16) -0.0085(15) -0.0046(16)
C18 0.029(2) 0.027(2) 0.023(2) -0.0069(16) -0.0100(17) -0.0080(16)
C19 0.035(2) 0.027(2) 0.039(2) -0.0136(19) -0.015(2) -0.0050(18)
C20 0.028(2) 0.038(3) 0.035(2) -0.012(2) -0.0090(19) -0.0139(19)
C21 0.046(3) 0.032(2) 0.022(2) -0.0024(18) -0.0099(19) -0.012(2)

loop_
_atom_type_symbol
_atom_type_description
_atom_type_scat_dispersion_real
_atom_type_scat_dispersion_imag
_atom_type_scat_source
C C 0.0033 0.0016 'International Tables Vol C Tables 4.2.6.8 and 6.1.1.4'
H H 0.0000 0.0000 'International Tables Vol C Tables 4.2.6.8 and 6.1.1.4'
B B 0.0013 0.0007 'International Tables Vol C Tables 4.2.6.8 and 6.1.1.4'
S S 0.1246 0.1234 'International Tables Vol C Tables 4.2.6.8 and 6.1.1.4'
Cl Cl 0.1484 0.1585 'International Tables Vol C Tables 4.2.6.8 and 6.1.1.4'
Fe Fe 0.3463 0.8444 'International Tables Vol C Tables 4.2.6.8 and 6.1.1.4'

loop_
_geom_angle_atom_site_label_1
_geom_angle_atom_site_label_2
_geom_angle_atom_site_label_3
_geom_angle
_geom_angle_site_symmetry_1
_geom_angle_site_symmetry_3
_geom_angle_publ_flag
Cl Fe S3 101.27(5) 2_575 . ?
Cl Fe Cl 85.74(6) 2_575 . ?
S3 Fe Cl 114.23(5) . . ?
Cl Fe S1 167.70(5) 2_575 . ?
S3 Fe S1 90.83(5) . . ?
Cl Fe S1 87.31(5) . . ?
Cl Fe S2 97.38(5) 2_575 . ?
S3 Fe S2 92.44(5) . . ?
Cl Fe S2 152.11(5) . . ?
S1 Fe S2 84.13(5) . . ?
Fe Cl Fe 94.26(6) 2_575 . ?
C7 S1 C8 104.3(2) . . ?
C7 S1 Fe 107.75(14) . . ?
C8 S1 Fe 118.87(14) . . ?
C12 S2 C13 105.6(2) . . ?
C12 S2 Fe 105.50(15) . . ?
C13 S2 Fe 121.66(14) . . ?
C17 S3 C18 106.72(19) . . ?
C17 S3 Fe 109.22(14) . . ?
C18 S3 Fe 113.31(14) . . ?
C6 B1 C7 105.4(3) . . ?
C6 B1 C12 109.8(3) . . ?
C7 B1 C12 111.0(3) . . ?
C6 B1 C17 106.2(3) . . ?
C7 B1 C17 111.7(3) . . ?
C12 B1 C17 112.4(3) . . ?
C2 C1 C6 122.9(4) . . ?
C3 C2 C1 120.3(4) . . ?
C2 C3 C4 118.9(4) . . ?
C5 C4 C3 119.9(4) . . ?
C4 C5 C6 122.8(4) . . ?
C1 C6 C5 115.1(4) . . ?
C1 C6 B1 124.9(4) . . ?
C5 C6 B1 120.0(3) . . ?
B1 C7 S1 116.0(3) . . ?
C11 C8 C9 110.0(4) . . ?
C11 C8 C10 108.9(4) . . ?
C9 C8 C10 111.4(4) . . ?
C11 C8 S1 107.3(3) . . ?
C9 C8 S1 111.8(3) . . ?
C10 C8 S1 107.3(3) . . ?
B1 C12 S2 113.0(3) . . ?
C14 C13 C15 109.7(4) . . ?
C14 C13 C16 111.3(4) . . ?
C15 C13 C16 110.9(4) . . ?
C14 C13 S2 108.4(3) . . ?
C15 C13 S2 110.4(3) . . ?
C16 C13 S2 106.0(3) . . ?
B1 C17 S3 114.4(3) . . ?
C21 C18 C20 110.4(4) . . ?
C21 C18 C19 111.4(4) . . ?
C20 C18 C19 110.9(4) . . ?
C21 C18 S3 105.3(3) . . ?
C20 C18 S3 108.2(3) . . ?
C19 C18 S3 110.5(3) . . ?

loop_
_geom_bond_atom_site_label_1
_geom_bond_atom_site_label_2
_geom_bond_distance
_geom_bond_site_symmetry_2
_geom_bond_publ_flag
Fe Cl 2.3938(15) 2_575 ?
Fe S3 2.3944(12) . ?
Fe Cl 2.4303(16) . ?
Fe S1 2.4773(15) . ?
Fe S2 2.4815(15) . ?
Cl Fe 2.3938(15) 2_575 ?
S1 C7 1.814(4) . ?
S1 C8 1.850(4) . ?
S2 C12 1.821(4) . ?
S2 C13 1.847(4) . ?
S3 C17 1.813(4) . ?
S3 C18 1.855(4) . ?
B1 C6 1.641(6) . ?
B1 C7 1.649(6) . ?
B1 C12 1.649(6) . ?
B1 C17 1.654(6) . ?
C1 C2 1.393(6) . ?
C1 C6 1.394(6) . ?
C2 C3 1.372(6) . ?
C3 C4 1.393(7) . ?
C4 C5 1.388(6) . ?
C5 C6 1.404(5) . ?
C8 C11 1.518(6) . ?
C8 C9 1.521(6) . ?
C8 C10 1.528(6) . ?
C13 C14 1.515(6) . ?
C13 C15 1.530(7) . ?
C13 C16 1.525(6) . ?
C18 C21 1.520(6) . ?
C18 C20 1.532(6) . ?
C18 C19 1.532(6) . ?

loop_
_geom_torsion_atom_site_label_1
_geom_torsion_atom_site_label_2
_geom_torsion_atom_site_label_3
_geom_torsion_atom_site_label_4
_geom_torsion
_geom_torsion_site_symmetry_1
_geom_torsion_site_symmetry_2
_geom_torsion_site_symmetry_3
_geom_torsion_site_symmetry_4
_geom_torsion_publ_flag
Cl Fe Cl Fe 0.0 2_575 . . 2_575 ?
S3 Fe Cl Fe 100.45(6) . . . 2_575 ?
S1 Fe Cl Fe -169.85(5) . . . 2_575 ?
S2 Fe Cl Fe -97.75(10) . . . 2_575 ?
Cl Fe S1 C7 130.6(2) 2_575 . . . ?
S3 Fe S1 C7 -59.54(15) . . . . ?
Cl Fe S1 C7 -173.76(15) . . . . ?
S2 Fe S1 C7 32.82(15) . . . . ?
Cl Fe S1 C8 12.4(3) 2_575 . . . ?
S3 Fe S1 C8 -177.79(16) . . . . ?
Cl Fe S1 C8 67.99(16) . . . . ?
S2 Fe S1 C8 -85.43(16) . . . . ?
Cl Fe S2 C12 120.43(16) 2_575 . . . ?
S3 Fe S2 C12 18.74(16) . . . . ?
Cl Fe S2 C12 -144.70(17) . . . . ?
S1 Fe S2 C12 -71.85(16) . . . . ?
Cl Fe S2 C13 0.51(18) 2_575 . . . ?
S3 Fe S2 C13 -101.18(18) . . . . ?
Cl Fe S2 C13 95.4(2) . . . . ?
S1 Fe S2 C13 168.23(18) . . . . ?
Cl Fe S3 C17 -156.68(15) 2_575 . . . ?
Cl Fe S3 C17 112.94(15) . . . . ?
S1 Fe S3 C17 25.51(15) . . . . ?
S2 Fe S3 C17 -58.65(15) . . . . ?
Cl Fe S3 C18 84.51(16) 2_575 . . . ?
Cl Fe S3 C18 -5.87(16) . . . . ?
S1 Fe S3 C18 -93.29(16) . . . . ?
S2 Fe S3 C18 -177.46(15) . . . . ?
C6 C1 C2 C3 -1.0(8) . . . . ?
C1 C2 C3 C4 -0.4(8) . . . . ?
C2 C3 C4 C5 0.7(7) . . . . ?
C3 C4 C5 C6 0.3(7) . . . . ?
C2 C1 C6 C5 1.8(7) . . . . ?
C2 C1 C6 B1 -177.4(4) . . . . ?
C4 C5 C6 C1 -1.5(7) . . . . ?
C4 C5 C6 B1 177.8(4) . . . . ?
C7 B1 C6 C1 117.2(4) . . . . ?
C12 B1 C6 C1 -2.4(6) . . . . ?
C17 B1 C6 C1 -124.1(4) . . . . ?
C7 B1 C6 C5 -62.0(5) . . . . ?
C12 B1 C6 C5 178.4(4) . . . . ?
C17 B1 C6 C5 56.7(5) . . . . ?
C6 B1 C7 S1 155.9(3) . . . . ?
C12 B1 C7 S1 -85.3(4) . . . . ?
C17 B1 C7 S1 41.0(4) . . . . ?
C8 S1 C7 B1 160.0(3) . . . . ?
Fe S1 C7 B1 32.8(3) . . . . ?
C7 S1 C8 C11 172.8(3) . . . . ?
Fe S1 C8 C11 -67.2(3) . . . . ?
C7 S1 C8 C9 -66.5(4) . . . . ?
Fe S1 C8 C9 53.5(4) . . . . ?
C7 S1 C8 C10 55.9(3) . . . . ?
Fe S1 C8 C10 175.9(2) . . . . ?
C6 B1 C12 S2 150.3(3) . . . . ?
C7 B1 C12 S2 34.2(4) . . . . ?
C17 B1 C12 S2 -91.8(4) . . . . ?
C13 S2 C12 B1 175.5(3) . . . . ?
Fe S2 C12 B1 45.5(3) . . . . ?
C12 S2 C13 C14 57.7(4) . . . . ?
Fe S2 C13 C14 177.6(3) . . . . ?
C12 S2 C13 C15 -62.5(4) . . . . ?
Fe S2 C13 C15 57.4(3) . . . . ?
C12 S2 C13 C16 177.3(3) . . . . ?
Fe S2 C13 C16 -62.8(3) . . . . ?
C6 B1 C17 S3 158.1(3) . . . . ?
C7 B1 C17 S3 -87.4(4) . . . . ?
C12 B1 C17 S3 38.1(4) . . . . ?
C18 S3 C17 B1 159.8(3) . . . . ?
Fe S3 C17 B1 36.9(3) . . . . ?
C17 S3 C18 C21 175.6(3) . . . . ?
Fe S3 C18 C21 -64.2(3) . . . . ?
C17 S3 C18 C20 57.5(3) . . . . ?
Fe S3 C18 C20 177.7(3) . . . . ?
C17 S3 C18 C19 -64.0(3) . . . . ?
Fe S3 C18 C19 56.2(3) . . . . ?
